data_7120795
loop_
_publ_author_name
'Ni\,sanci, Bilal'
'Sahinoglu, Sinem'
'Tuner, Esra'
'Ar\?ik, Mustafa'
'Kani, \.Ibrahim'
'DASTAN, ARIF'
'Bozdemir, \"Ozg\"ur Altan'

_publ_section_title
;
 Synthesis of a Bodipy [2]Catenane using the Chemistry of
 Bis(dipyrrinato)metal Complexes
;
_journal_name_full 'Chem. Commun.'
_journal_paper_doi 10.1039/C7CC07021G
_journal_year 2017
_chemical_formula_sum 'C66 H70 N4 O12 Zn'
_chemical_formula_weight 1176.63
_chemical_name_systematic
;
 ?
;
_space_group_IT_number 2
_space_group_name_Hall '-P 1'
_space_group_name_H-M_alt 'P -1'
_symmetry_cell_setting triclinic
_symmetry_space_group_name_Hall '-P 1'
_symmetry_space_group_name_H-M 'P -1'
_atom_sites_solution_hydrogens geom
_atom_sites_solution_primary direct
_atom_sites_solution_secondary difmap
_audit_creation_method SHELXL-97
_audit_update_record
;
2017-05-23 deposited with the CCDC.
2017-10-16 downloaded from the CCDC.
;
_cell_angle_alpha 100.94(5)
_cell_angle_beta 107.83(5)
_cell_angle_gamma 106.54(4)
_cell_formula_units_Z 4
_cell_length_a 18.408(10)
_cell_length_b 18.785(11)
_cell_length_c 19.624(8)
_cell_measurement_reflns_used 9924
_cell_measurement_temperature 108(2)
_cell_measurement_theta_max 15.25
_cell_measurement_theta_min 2.29
_cell_volume 5901(6)
_computing_cell_refinement 'Bruker SMART'
_computing_data_collection 'Bruker SMART'
_computing_data_reduction 'Bruker SAINT'
_computing_molecular_graphics 'Bruker SHELXTL'
_computing_publication_material 'Bruker SHELXTL'
_computing_structure_refinement 'SHELXL-97 (Sheldrick, 2008)'
_computing_structure_solution 'SHELXS-97 (Sheldrick, 2008)'
_diffrn_ambient_temperature 108(2)
_diffrn_measured_fraction_theta_full 0.980
_diffrn_measured_fraction_theta_max 0.980
_diffrn_measurement_device_type 'CCD area detector'
_diffrn_measurement_method 'phi and omega scans'
_diffrn_radiation_monochromator graphite
_diffrn_radiation_source 'fine-focus sealed tube'
_diffrn_radiation_type MoK\a
_diffrn_radiation_wavelength 0.71073
_diffrn_reflns_av_R_equivalents 0.2157
_diffrn_reflns_av_sigmaI/netI 0.1565
_diffrn_reflns_limit_h_max 24
_diffrn_reflns_limit_h_min -24
_diffrn_reflns_limit_k_max 23
_diffrn_reflns_limit_k_min -25
_diffrn_reflns_limit_l_max 26
_diffrn_reflns_limit_l_min -26
_diffrn_reflns_number 310713
_diffrn_reflns_theta_full 28.58
_diffrn_reflns_theta_max 28.58
_diffrn_reflns_theta_min 1.14
_exptl_absorpt_coefficient_mu 0.483
_exptl_absorpt_correction_type none
_exptl_crystal_colour blue
_exptl_crystal_density_diffrn 1.324
_exptl_crystal_density_method 'not measured'
_exptl_crystal_description square
_exptl_crystal_F_000 2480
_exptl_crystal_size_max 0.280
_exptl_crystal_size_mid 0.152
_exptl_crystal_size_min 0.014
_refine_diff_density_max 0.875
_refine_diff_density_min -0.605
_refine_diff_density_rms 0.102
_refine_ls_extinction_method none
_refine_ls_goodness_of_fit_ref 1.146
_refine_ls_hydrogen_treatment mixed
_refine_ls_matrix_type full
_refine_ls_number_parameters 1361
_refine_ls_number_reflns 29539
_refine_ls_number_restraints 2
_refine_ls_restrained_S_all 1.146
_refine_ls_R_factor_all 0.3462
_refine_ls_R_factor_gt 0.1840
_refine_ls_shift/su_max 0.007
_refine_ls_shift/su_mean 0.000
_refine_ls_structure_factor_coef Fsqd
_refine_ls_weighting_details 'calc w=1/[\s^2^(Fo^2^)+(0.0443P)^2^+48.0169P] where P=(Fo^2^+2Fc^2^)/3'
_refine_ls_weighting_scheme calc
_refine_ls_wR_factor_gt 0.3056
_refine_ls_wR_factor_ref 0.3937
_reflns_number_gt 11830
_reflns_number_total 29539
_reflns_threshold_expression >2sigma(I)
_cod_data_source_file c7cc07021g2.cif
_cod_data_source_block kani494_0m_a
_cod_depositor_comments
;

2018-02-14
Z value and formula fixed to values more according to usual
chemical conventions.                 miguel
;
_cod_original_formula_sum 'C132 H140 N8 O24 Zn2'
_cod_original_formula_weight 2353.26
_cod_original_formula_units_Z 2
_cod_original_cell_volume 5901(5)
_cod_database_code 7120795

loop_
_symmetry_equiv_pos_as_xyz
'x, y, z'
'-x, -y, -z'

loop_
_atom_site_label
_atom_site_type_symbol
_atom_site_fract_x
_atom_site_fract_y
_atom_site_fract_z
_atom_site_U_iso_or_equiv
_atom_site_adp_type
_atom_site_occupancy
_atom_site_symmetry_multiplicity
_atom_site_calc_flag
_atom_site_refinement_flags
O23 O 0.0826 0.0779 0.7382 0.353 Uiso 1 1 d .
Zn1 Zn 0.55741(8) 0.83175(7) 0.81911(7) 0.0593(3) Uani 1 1 d .
Zn2 Zn 0.43729(8) 0.31532(7) 0.69705(7) 0.0656(4) Uani 1 1 d .
N1 N 0.5020(5) 0.7444(5) 0.7233(4) 0.059(2) Uani 1 1 d .
N3 N 0.5956(6) 0.7798(5) 0.8947(4) 0.064(2) Uani 1 1 d .
N2 N 0.4699(6) 0.8763(6) 0.8077(5) 0.066(2) Uani 1 1 d .
N4 N 0.6643(5) 0.9176(5) 0.8509(4) 0.060(2) Uani 1 1 d .
O13 O 0.6246(6) 0.2259(5) 0.4895(5) 0.096(3) Uani 1 1 d .
N6 N 0.3408(6) 0.2422(5) 0.6067(5) 0.065(2) Uani 1 1 d .
O12 O 0.4608(6) 1.0398(5) 0.6037(5) 0.108(3) Uani 1 1 d .
N5 N 0.3746(6) 0.3441(5) 0.7579(5) 0.068(2) Uani 1 1 d .
O1 O 0.8394(6) 0.6801(5) 0.8144(5) 0.101(3) Uani 1 1 d .
N7 N 0.5252(5) 0.2895(5) 0.7612(5) 0.067(2) Uani 1 1 d .
O18 O 0.7314(7) 0.5022(6) 1.0204(6) 0.115(3) Uani 1 1 d .
C39 C 0.6266(7) 0.9997(6) 0.7737(6) 0.061(3) Uani 1 1 d .
O6 O 0.7222(7) 1.1591(5) 1.1086(6) 0.109(3) Uani 1 1 d .
N8 N 0.5065(7) 0.3865(5) 0.6575(6) 0.080(3) Uani 1 1 d .
O2 O 0.9046(8) 0.6555(8) 0.9581(8) 0.135(4) Uani 1 1 d .
C5 C 0.5226(8) 0.6843(6) 0.6994(6) 0.064(3) Uani 1 1 d .
C59 C 0.5557(9) 0.7079(8) 0.8955(6) 0.075(3) Uani 1 1 d .
C38 C 0.6843(7) 0.9855(7) 0.8347(6) 0.062(3) Uani 1 1 d .
C75 C 0.5565(8) 0.2203(6) 0.5043(7) 0.069(3) Uani 1 1 d .
C105 C 0.4500(7) 0.2064(7) 0.8203(7) 0.066(3) Uani 1 1 d .
O4 O 0.9775(7) 1.0700(8) 1.0987(7) 0.134(4) Uani 1 1 d .
C71 C 0.3381(8) 0.2119(6) 0.5374(6) 0.066(3) Uani 1 1 d .
C123 C 0.3499(10) 0.4150(7) 0.5908(8) 0.087(4) Uani 1 1 d .
H123 H 0.3684 0.4279 0.6439 0.104 Uiso 1 1 calc R
C26 C 0.4725(8) 0.9456(7) 0.8436(6) 0.068(3) Uani 1 1 d .
C35 C 0.7329(7) 0.9226(8) 0.9081(6) 0.070(3) Uani 1 1 d .
C6 C 0.6041(8) 0.6818(6) 0.7283(6) 0.065(3) Uani 1 1 d .
O19 O 0.1658(9) 0.3791(7) 0.4373(6) 0.144(4) Uani 1 1 d .
O11 O 0.3058(7) 0.9353(6) 0.4220(6) 0.127(4) Uani 1 1 d .
C63 C 0.5697(7) 0.9389(6) 0.7095(6) 0.070(3) Uani 1 1 d .
H63 H 0.5698 0.8876 0.7052 0.084 Uiso 1 1 calc R
C36 C 0.7958(7) 0.9968(8) 0.9265(7) 0.087(4) Uani 1 1 d .
H36 H 0.8499 1.0154 0.9634 0.104 Uiso 1 1 calc R
C92 C 0.4003(8) 0.3789(6) 0.8317(7) 0.068(3) Uani 1 1 d .
C106 C 0.4437(9) 0.2040(7) 0.8881(6) 0.076(3) Uani 1 1 d .
H106 H 0.4889 0.2354 0.9336 0.092 Uiso 1 1 calc R
C99 C 0.5466(8) 0.4513(6) 0.8595(7) 0.074(3) Uani 1 1 d .
H99 H 0.5325 0.4551 0.8099 0.089 Uiso 1 1 calc R
C25 C 0.5364(7) 0.9977(7) 0.9129(6) 0.065(3) Uani 1 1 d .
C58 C 0.4670(9) 0.6702(8) 0.8580(7) 0.076(3) Uani 1 1 d .
C72 C 0.4110(8) 0.2111(6) 0.5254(6) 0.068(3) Uani 1 1 d .
C37 C 0.7642(8) 1.0346(8) 0.8824(7) 0.084(4) Uani 1 1 d .
H37 H 0.7912 1.0862 0.8832 0.101 Uiso 1 1 calc R
C30 C 0.6740(8) 0.7484(6) 0.7537(6) 0.071(3) Uani 1 1 d .
H30 H 0.6688 0.7970 0.7521 0.085 Uiso 1 1 calc R
C62 C 0.6767(8) 0.7984(8) 0.9337(6) 0.071(3) Uani 1 1 d .
C22 C 0.6634(9) 1.1037(8) 1.0468(7) 0.078(3) Uani 1 1 d .
C31 C 0.7499(8) 0.7447(7) 0.7809(7) 0.078(3) Uani 1 1 d .
H31 H 0.7969 0.7908 0.7967 0.093 Uiso 1 1 calc R
C29 C 0.3995(7) 0.8423(8) 0.7426(7) 0.072(3) Uani 1 1 d .
C40 C 0.6246(8) 1.0740(7) 0.7764(6) 0.078(4) Uani 1 1 d .
H40 H 0.6624 1.1170 0.8189 0.094 Uiso 1 1 calc R
O10 O 0.1508 0.8341 0.3357 0.159 Uani 1 1 d .
C7 C 0.6153(9) 0.6131(7) 0.7335(6) 0.079(3) Uani 1 1 d .
H7 H 0.5686 0.5666 0.7173 0.095 Uiso 1 1 calc R
C96 C 0.4765(8) 0.2046(6) 0.5788(6) 0.070(3) Uani 1 1 d .
H96 H 0.4714 0.1972 0.6239 0.084 Uiso 1 1 calc R
C33 C 0.5845(7) 0.9726(7) 0.9654(7) 0.070(3) Uani 1 1 d .
H33 H 0.5746 0.9185 0.9559 0.084 Uiso 1 1 calc R
C97 C 0.5478(8) 0.2084(6) 0.5695(6) 0.071(3) Uani 1 1 d .
H97 H 0.5909 0.2029 0.6072 0.085 Uiso 1 1 calc R
C4 C 0.4537(9) 0.6254(7) 0.6403(7) 0.083(4) Uani 1 1 d .
H4 H 0.4512 0.5760 0.6145 0.099 Uiso 1 1 calc R
C32 C 0.6463(8) 1.0246(8) 1.0307(6) 0.074(3) Uani 1 1 d .
H32 H 0.6779 1.0056 1.0657 0.089 Uiso 1 1 calc R
O7 O 0.2176(9) 0.5613(8) 0.7330(8) 0.151(5) Uani 1 1 d .
O24 O 0.2366 0.0593 0.8294 0.157 Uani 1 1 d .
C68 C 0.2609(7) 0.2365(6) 0.5999(7) 0.071(3) Uani 1 1 d .
C88 C 0.6504(10) 0.4728(8) 0.9787(8) 0.086(4) Uani 1 1 d .
C128 C 0.5889(10) 0.3980(7) 0.6796(8) 0.084(4) Uani 1 1 d .
C42 C 0.5151(8) 1.0245(7) 0.6578(7) 0.081(4) Uani 1 1 d .
C64 C 0.5149(8) 0.9505(7) 0.6537(6) 0.079(3) Uani 1 1 d .
H64 H 0.4761 0.9077 0.6114 0.094 Uiso 1 1 calc R
C91 C 0.4837(8) 0.4145(6) 0.8811(7) 0.071(3) Uani 1 1 d .
C60 C 0.6134(10) 0.6791(9) 0.9352(7) 0.089(4) Uani 1 1 d .
H60 H 0.6017 0.6292 0.9424 0.106 Uiso 1 1 calc R
C2 C 0.4206(8) 0.7256(7) 0.6796(6) 0.075(3) Uani 1 1 d .
C74 C 0.4915(8) 0.2250(7) 0.4506(6) 0.075(3) Uani 1 1 d .
H74 H 0.4965 0.2317 0.4053 0.090 Uiso 1 1 calc R
C104 C 0.5248(8) 0.2525(7) 0.8146(6) 0.074(3) Uani 1 1 d .
C9 C 0.7602(9) 0.6759(7) 0.7862(7) 0.079(3) Uani 1 1 d .
C98 C 0.6269(9) 0.4816(7) 0.9062(7) 0.081(4) Uani 1 1 d .
H98 H 0.6673 0.5088 0.8901 0.097 Uiso 1 1 calc R
C27 C 0.4009(9) 0.9576(10) 0.8016(8) 0.099(4) Uani 1 1 d .
H27 H 0.3867 1.0018 0.8140 0.119 Uiso 1 1 calc R
O15 O 0.8863(11) 0.4499(10) 0.7085(12) 0.178(6) Uani 1 1 d .
C122 C 0.2718(11) 0.4058(8) 0.5494(8) 0.097(4) Uani 1 1 d .
H122 H 0.2351 0.4110 0.5734 0.116 Uiso 1 1 calc R
C124 C 0.4022(11) 0.4054(7) 0.5554(8) 0.090(4) Uani 1 1 d .
C73 C 0.4199(8) 0.2204(6) 0.4594(6) 0.071(3) Uani 1 1 d .
H73 H 0.3762 0.2236 0.4205 0.085 Uiso 1 1 calc R
O5 O 0.8999(9) 1.1941(8) 1.1342(8) 0.157(5) Uani 1 1 d .
C3 C 0.3909(8) 0.6535(8) 0.6274(6) 0.084(4) Uani 1 1 d .
H3 H 0.3372 0.6279 0.5896 0.101 Uiso 1 1 calc R
C24 C 0.5520(9) 1.0777(8) 0.9304(8) 0.087(4) Uani 1 1 d .
H24 H 0.5194 1.0975 0.8972 0.104 Uiso 1 1 calc R
C95 C 0.2913(9) 0.3141(7) 0.7290(8) 0.079(3) Uani 1 1 d .
O16 O 0.8693(8) 0.3363(10) 0.9144(8) 0.155(5) Uani 1 1 d .
C94 C 0.2632(9) 0.3333(8) 0.7879(8) 0.090(4) Uani 1 1 d .
H94 H 0.2079 0.3210 0.7836 0.108 Uiso 1 1 calc R
C100 C 0.6338(8) 0.3717(8) 0.7328(8) 0.090(4) Uani 1 1 d .
H100 H 0.6910 0.3883 0.7438 0.108 Uiso 1 1 calc R
C101 C 0.6046(8) 0.3234(7) 0.7722(8) 0.076(3) Uani 1 1 d .
C107 C 0.3736(10) 0.1575(8) 0.8908(9) 0.093(4) Uani 1 1 d .
H107 H 0.3704 0.1576 0.9383 0.112 Uiso 1 1 calc R
C55 C 0.2982(12) 0.6000(11) 0.7768(9) 0.100(4) Uani 1 1 d .
C70 C 0.2568(9) 0.1852(8) 0.4861(8) 0.093(4) Uani 1 1 d .
H70 H 0.2379 0.1611 0.4335 0.112 Uiso 1 1 calc R
C8 C 0.6922(9) 0.6103(7) 0.7614(7) 0.085(4) Uani 1 1 d .
H8 H 0.6978 0.5620 0.7635 0.102 Uiso 1 1 calc R
C125 C 0.4850(10) 0.4102(6) 0.5958(8) 0.086(4) Uani 1 1 d .
C28 C 0.3580(9) 0.8949(10) 0.7416(8) 0.099(5) Uani 1 1 d .
H28 H 0.3071 0.8867 0.7039 0.118 Uiso 1 1 calc R
C41 C 0.5695(9) 1.0863(7) 0.7195(7) 0.086(4) Uani 1 1 d .
H41 H 0.5689 1.1372 0.7226 0.103 Uiso 1 1 calc R
C93 C 0.3302(9) 0.3717(8) 0.8499(8) 0.092(4) Uani 1 1 d .
H93 H 0.3311 0.3913 0.8986 0.110 Uiso 1 1 calc R
C127 C 0.6185(11) 0.4312(9) 0.6296(10) 0.113(6) Uani 1 1 d .
H127 H 0.6731 0.4457 0.6314 0.136 Uiso 1 1 calc R
C67 C 0.2411(8) 0.2681(7) 0.6581(8) 0.078(3) Uani 1 1 d .
H67 H 0.1842 0.2558 0.6469 0.094 Uiso 1 1 calc R
C57 C 0.4307(10) 0.5905(8) 0.8201(8) 0.087(4) Uani 1 1 d .
H57 H 0.4639 0.5597 0.8222 0.105 Uiso 1 1 calc R
C129 C 0.3830(9) 0.1575(7) 0.7558(7) 0.084(4) Uani 1 1 d .
H129 H 0.3856 0.1562 0.7080 0.101 Uiso 1 1 calc R
C56 C 0.3477(11) 0.5561(8) 0.7796(8) 0.101(5) Uani 1 1 d .
H56 H 0.3239 0.5019 0.7534 0.122 Uiso 1 1 calc R
C61 C 0.6872(10) 0.7352(9) 0.9604(7) 0.092(4) Uani 1 1 d .
H61 H 0.7376 0.7333 0.9906 0.110 Uiso 1 1 calc R
C43 C 0.4053 0.9761 0.5389 0.114 Uani 1 1 d .
H43A H 0.3666 0.9392 0.5531 0.137 Uiso 1 1 calc R
H43B H 0.4364 0.9481 0.5193 0.137 Uiso 1 1 calc R
C76 C 0.6987(10) 0.2387(10) 0.5476(10) 0.114(5) Uani 1 1 d .
H76A H 0.6855 0.2268 0.5904 0.137 Uiso 1 1 calc R
H76B H 0.7213 0.2002 0.5300 0.137 Uiso 1 1 calc R
O17 O 0.8284(9) 0.4052(11) 1.0393(8) 0.168(6) Uani 1 1 d .
C34 C 0.7383(8) 0.8659(9) 0.9436(6) 0.081(4) Uani 1 1 d .
H34 H 0.7910 0.8749 0.9790 0.097 Uiso 1 1 calc R
C66 C 0.4130(10) 0.7107(8) 0.8552(8) 0.084(4) Uani 1 1 d .
H66 H 0.4355 0.7647 0.8822 0.101 Uiso 1 1 calc R
C69 C 0.2097(9) 0.1994(8) 0.5240(8) 0.091(4) Uani 1 1 d .
H69 H 0.1520 0.1865 0.5028 0.110 Uiso 1 1 calc R
C89 C 0.5896(11) 0.4383(8) 1.0009(8) 0.096(4) Uani 1 1 d .
H89 H 0.6042 0.4339 1.0503 0.115 Uiso 1 1 calc R
C23 C 0.6145(9) 1.1269(8) 0.9958(9) 0.092(4) Uani 1 1 d .
H23 H 0.6243 1.1810 1.0063 0.111 Uiso 1 1 calc R
C65 C 0.3308(10) 0.6773(11) 0.8160(10) 0.106(5) Uani 1 1 d .
H65 H 0.2968 0.7070 0.8160 0.128 Uiso 1 1 calc R
C90 C 0.5090(10) 0.4098(8) 0.9551(8) 0.090(4) Uani 1 1 d .
H90 H 0.4689 0.3862 0.9733 0.108 Uiso 1 1 calc R
C108 C 0.3073(9) 0.1104(9) 0.8265(10) 0.095(4) Uani 1 1 d .
C102 C 0.6569(9) 0.3087(9) 0.8333(9) 0.102(5) Uani 1 1 d .
H102 H 0.7150 0.3254 0.8512 0.122 Uiso 1 1 calc R
O3 O 0.9395(13) 0.7697(13) 1.0992(12) 0.210(8) Uani 1 1 d .
C21 C 0.7821(10) 1.1407(10) 1.1583(8) 0.114(5) Uani 1 1 d .
H21A H 0.7542 1.0948 1.1711 0.137 Uiso 1 1 calc R
H21B H 0.8118 1.1849 1.2053 0.137 Uiso 1 1 calc R
C126 C 0.5549(12) 0.4380(8) 0.5796(11) 0.115(6) Uani 1 1 d .
H126 H 0.5568 0.4586 0.5393 0.138 Uiso 1 1 calc R
C132 C 0.3756(13) 0.3900(8) 0.4783(9) 0.110(6) Uani 1 1 d .
H132 H 0.4118 0.3840 0.4539 0.132 Uiso 1 1 calc R
C121 C 0.2461(13) 0.3891(10) 0.4725(9) 0.113(5) Uani 1 1 d .
C44 C 0.3602(10) 1.0009(9) 0.4813(8) 0.119(5) Uani 1 1 d .
H44A H 0.3299 1.0302 0.5005 0.142 Uiso 1 1 calc R
H44B H 0.3980 1.0355 0.4645 0.142 Uiso 1 1 calc R
C130 C 0.3123(9) 0.1108(8) 0.7602(8) 0.096(4) Uani 1 1 d .
H130 H 0.2667 0.0785 0.7153 0.115 Uiso 1 1 calc R
O9 O 0.0181 0.6537 0.4470 0.204 Uani 1 1 d .
C1 C 0.3766(7) 0.7738(9) 0.6871(7) 0.082(4) Uani 1 1 d .
H1 H 0.3236 0.7572 0.6488 0.098 Uiso 1 1 calc R
C131 C 0.2998(15) 0.3833(10) 0.4378(10) 0.129(7) Uani 1 1 d .
H131 H 0.2829 0.3746 0.3851 0.155 Uiso 1 1 calc R
C79 C 0.8928(13) 0.4598(12) 0.6404(16) 0.153(8) Uani 1 1 d .
H79A H 0.9247 0.4299 0.6253 0.183 Uiso 1 1 calc R
H79B H 0.9223 0.5155 0.6481 0.183 Uiso 1 1 calc R
C103 C 0.6068(9) 0.2658(9) 0.8608(8) 0.097(4) Uani 1 1 d .
H103 H 0.6233 0.2480 0.9031 0.116 Uiso 1 1 calc R
C87 C 0.7619(13) 0.4788(11) 1.0854(9) 0.142(7) Uani 1 1 d .
H87A H 0.8123 0.5222 1.1221 0.170 Uiso 1 1 calc R
H87B H 0.7208 0.4711 1.1087 0.170 Uiso 1 1 calc R
O14 O 0.7731(10) 0.3550(13) 0.5446(13) 0.231(10) Uani 1 1 d .
C46 C 0.1984(13) 0.8757(12) 0.3058(10) 0.142(7) Uani 1 1 d .
H46A H 0.1924 0.8593 0.2549 0.170 Uiso 1 1 calc R
C10 C 0.8549(11) 0.6143(9) 0.8290(11) 0.123(6) Uani 1 1 d .
H10C H 0.9127 0.6221 0.8369 0.147 Uiso 1 1 calc R
H10D H 0.8196 0.5683 0.7845 0.147 Uiso 1 1 calc R
C17 C 1.0338(11) 1.0340(14) 1.1267(13) 0.166(9) Uani 1 1 d .
H17A H 1.0466 1.0427 1.1811 0.200 Uiso 1 1 calc R
H17B H 1.0855 1.0590 1.1205 0.200 Uiso 1 1 calc R
C45 C 0.2601(11) 0.9488(10) 0.3606(9) 0.127(6) Uani 1 1 d .
H45A H 0.2963 0.9752 0.3374 0.152 Uiso 1 1 calc R
H45B H 0.2327 0.9837 0.3759 0.152 Uiso 1 1 calc R
C20 C 0.8435(13) 1.1235(11) 1.1291(11) 0.146(7) Uani 1 1 d .
H20A H 0.8720 1.0957 1.1591 0.175 Uiso 1 1 calc R
H20B H 0.8155 1.0901 1.0761 0.175 Uiso 1 1 calc R
C18 C 1.0088(12) 1.1479(11) 1.1195(11) 0.137(6) Uani 1 1 d .
H18A H 1.0544 1.1644 1.1024 0.164 Uiso 1 1 calc R
H18B H 1.0321 1.1677 1.1751 0.164 Uiso 1 1 calc R
O8 O 0.0820 0.6145 0.6025 0.228 Uani 1 1 d .
C80 C 0.9656(17) 0.4775(16) 0.7660(17) 0.187(10) Uani 1 1 d .
H80A H 0.9918 0.5346 0.7776 0.225 Uiso 1 1 calc R
H80B H 1.0004 0.4525 0.7494 0.225 Uiso 1 1 calc R
C11 C 0.8404(13) 0.5990(12) 0.8930(14) 0.143(7) Uani 1 1 d .
H11Q H 0.7870 0.6019 0.8911 0.171 Uiso 1 1 calc R
H11R H 0.8390 0.5461 0.8938 0.171 Uiso 1 1 calc R
C14 C 0.972(2) 0.8158(16) 1.0702(16) 0.186(12) Uani 1 1 d .
H14A H 0.9731 0.7993 1.0219 0.224 Uiso 1 1 calc R
C19 C 0.9493(12) 1.1853(11) 1.0902(10) 0.135(6) Uani 1 1 d .
H19A H 0.9800 1.2374 1.0890 0.162 Uiso 1 1 calc R
H19B H 0.9123 1.1536 1.0380 0.162 Uiso 1 1 calc R
C16 C 1.0014(13) 0.9473(15) 1.0875(14) 0.153(8) Uani 1 1 d .
H16 H 0.9733 0.9320 1.0345 0.183 Uiso 1 1 calc R
C83 C 0.9001(13) 0.4104(12) 0.9203(13) 0.153(8) Uani 1 1 d .
H83A H 0.9559 0.4345 0.9602 0.184 Uiso 1 1 calc R
H83B H 0.8655 0.4373 0.9348 0.184 Uiso 1 1 calc R
C82 C 0.9043(14) 0.4205(13) 0.8458(14) 0.157(8) Uani 1 1 d .
H82 H 0.8553 0.3903 0.8032 0.188 Uiso 1 1 calc R
C12 C 0.8813(16) 0.6447(17) 1.0179(17) 0.200(11) Uani 1 1 d .
H12C H 0.8274 0.6501 1.0086 0.240 Uiso 1 1 calc R
H12D H 0.8747 0.5911 1.0200 0.240 Uiso 1 1 calc R
C54 C 0.1716(14) 0.605(2) 0.7016(16) 0.234(16) Uani 1 1 d .
H54A H 0.1384 0.6144 0.7313 0.281 Uiso 1 1 calc R
H54B H 0.2108 0.6571 0.7076 0.281 Uiso 1 1 calc R
C13 C 0.937(2) 0.697(2) 1.0864(17) 0.210(12) Uani 1 1 d .
H13A H 0.9250 0.6772 1.1265 0.252 Uiso 1 1 calc R
H13B H 0.9925 0.6980 1.0909 0.252 Uiso 1 1 calc R
C15 C 1.0060(17) 0.8941(19) 1.1138(15) 0.173(10) Uani 1 1 d .
H15 H 1.0341 0.9065 1.1665 0.208 Uiso 1 1 calc R
C47 C 0.0872(14) 0.7688(12) 0.2897(12) 0.195(10) Uani 1 1 d .
H47A H 0.1063 0.7328 0.2625 0.234 Uiso 1 1 calc R
H47B H 0.0467 0.7814 0.2524 0.234 Uiso 1 1 calc R
C85 C 0.8251(14) 0.3278(17) 1.0140(14) 0.186(11) Uani 1 1 d .
H85A H 0.8327 0.3063 1.0569 0.223 Uiso 1 1 calc R
H85B H 0.7696 0.2958 0.9756 0.223 Uiso 1 1 calc R
C110 C 0.130(2) 0.1088(18) 0.7856(19) 0.27(2) Uani 1 1 d .
H11A H 0.1092 0.1439 0.8116 0.319 Uiso 1 1 calc R
H11B H 0.1688 0.1426 0.7690 0.319 Uiso 1 1 calc R
C86 C 0.7791(19) 0.415(2) 1.0747(15) 0.267(19) Uani 1 1 d .
H86A H 0.7260 0.3713 1.0472 0.321 Uiso 1 1 calc R
H86B H 0.8026 0.4094 1.1249 0.321 Uiso 1 1 calc R
C78 C 0.8115(17) 0.4329(17) 0.5809(16) 0.174(10) Uani 1 1 d .
H78A H 0.7753 0.4503 0.6028 0.209 Uiso 1 1 calc R
H78B H 0.8163 0.4598 0.5428 0.209 Uiso 1 1 calc R
C50 C -0.0332(15) 0.6789(15) 0.3990(14) 0.202(11) Uani 1 1 d .
H50A H -0.0465 0.7185 0.4287 0.242 Uiso 1 1 calc R
H50B H -0.0851 0.6345 0.3674 0.242 Uiso 1 1 calc R
C84 C 0.8836(13) 0.3198(15) 0.9830(14) 0.179(9) Uani 1 1 d .
H84A H 0.9390 0.3554 1.0193 0.215 Uiso 1 1 calc R
H84B H 0.8825 0.2658 0.9754 0.215 Uiso 1 1 calc R
C51 C 0.0034(19) 0.640(2) 0.5039(17) 0.260(15) Uani 1 1 d .
H51A H -0.0506 0.5974 0.4860 0.312 Uiso 1 1 calc R
H51B H 0.0003 0.6871 0.5335 0.312 Uiso 1 1 calc R
C81 C 0.9570(17) 0.4588(15) 0.8320(17) 0.189(11) Uani 1 1 d .
H81 H 1.0068 0.4839 0.8750 0.226 Uiso 1 1 calc R
C48 C 0.0495(15) 0.7323(13) 0.339(2) 0.26(2) Uani 1 1 d .
H48A H 0.0936 0.7265 0.3748 0.317 Uiso 1 1 calc R
C77 C 0.7535(18) 0.3035(18) 0.572(2) 0.34(3) Uani 1 1 d .
H77A H 0.7463 0.3299 0.6166 0.412 Uiso 1 1 calc R
H77B H 0.8043 0.2928 0.5917 0.412 Uiso 1 1 calc R
O22 O -0.0656 0.0006 0.5743 0.423 Uani 1 1 d .
C112 C -0.015(2) 0.0477(18) 0.6361(18) 0.30(2) Uani 1 1 d .
H11C H 0.0022 0.0117 0.6626 0.360 Uiso 1 1 calc R
H11D H -0.0515 0.0631 0.6583 0.360 Uiso 1 1 calc R
C53 C 0.127(2) 0.577(2) 0.6376(16) 0.29(2) Uani 1 1 d .
H53A H 0.0888 0.5258 0.6326 0.343 Uiso 1 1 calc R
H53B H 0.1612 0.5674 0.6090 0.343 Uiso 1 1 calc R
C52 C 0.062(3) 0.620(4) 0.550(2) 0.56(5) Uani 1 1 d .
H52A H 0.0518 0.5674 0.5179 0.668 Uiso 1 1 calc R
H52B H 0.1128 0.6542 0.5482 0.668 Uiso 1 1 calc R
C109 C 0.1847(14) 0.0920(18) 0.8477(12) 0.229(15) Uani 1 1 d .
H10A H 0.2180 0.1412 0.8892 0.275 Uiso 1 1 calc R
H10B H 0.1505 0.0563 0.8666 0.275 Uiso 1 1 calc R
C111 C 0.051(3) 0.110(2) 0.669(4) 0.47(5) Uani 1 1 d .
H11E H 0.0400 0.1579 0.6832 0.566 Uiso 1 1 calc R
H11F H 0.0872 0.1164 0.6403 0.566 Uiso 1 1 calc R
O21 O -0.0758 0.1631 0.3972 0.824 Uani 1 1 d .
O20 O 0.0204(14) 0.2384(13) 0.3645(13) 0.298(10) Uiso 1 1 d .
C119 C 0.0860 0.2609 0.3471 0.295 Uiso 1 1 d U
H11G H 0.0690 0.2324 0.2935 0.354 Uiso 1 1 calc R
H11H H 0.1266 0.2419 0.3763 0.354 Uiso 1 1 calc R
C114 C -0.143(2) 0.041(2) 0.468(2) 0.249(14) Uiso 1 1 d .
H114 H -0.1360 0.0020 0.4351 0.299 Uiso 1 1 calc R
C120 C 0.1264 0.3365 0.3564 0.211 Uiso 1 1 d U
H12A H 0.0875 0.3591 0.3307 0.253 Uiso 1 1 calc R
H12B H 0.1684 0.3409 0.3341 0.253 Uiso 1 1 calc R
C49 C 0.002(2) 0.711(2) 0.352(2) 0.225(15) Uiso 1 1 d .
H48B H -0.0425 0.7149 0.3142 0.270 Uiso 1 1 calc R
C113 C -0.118(2) 0.027(2) 0.527(2) 0.32(2) Uiso 1 1 d .
H11I H -0.1709 -0.0051 0.5267 0.388 Uiso 1 1 calc R
H11J H -0.1047 0.0790 0.5620 0.388 Uiso 1 1 calc R
C117 C -0.0801 0.1377 0.3433 0.305 Uiso 1 1 d U
H11K H -0.1097 0.1606 0.3079 0.366 Uiso 1 1 calc R
H11L H -0.1123 0.0812 0.3274 0.366 Uiso 1 1 calc R
C118 C 0.0156 0.1516 0.3392 0.453 Uiso 1 1 d .
H11M H 0.0528 0.1364 0.3769 0.544 Uiso 1 1 calc R
H11N H 0.0154 0.1335 0.2883 0.544 Uiso 1 1 calc R
C115 C -0.176(3) 0.077(2) 0.419(2) 0.35(2) Uiso 1 1 d .
H115 H -0.2294 0.0748 0.4140 0.426 Uiso 1 1 calc R
C116 C -0.1488 0.1107 0.3825 0.270 Uiso 1 1 d U
H11O H -0.1877 0.1363 0.3638 0.324 Uiso 1 1 calc R
H11P H -0.1578 0.0689 0.3382 0.324 Uiso 1 1 calc R
H14B H 1.018(7) 0.790(7) 1.076(7) 0.09(4) Uiso 1 1 d .
H46B H 0.233(9) 0.841(9) 0.290(9) 0.14(6) Uiso 1 1 d .

loop_
_atom_site_aniso_label
_atom_site_aniso_U_11
_atom_site_aniso_U_22
_atom_site_aniso_U_33
_atom_site_aniso_U_23
_atom_site_aniso_U_13
_atom_site_aniso_U_12
Zn1 0.0699(8) 0.0686(8) 0.0511(7) 0.0245(6) 0.0296(6) 0.0308(7)
Zn2 0.0774(9) 0.0621(8) 0.0677(8) 0.0221(6) 0.0426(7) 0.0227(7)
N1 0.071(6) 0.063(6) 0.043(5) 0.020(4) 0.025(5) 0.018(5)
N3 0.095(7) 0.076(6) 0.043(5) 0.030(4) 0.033(5) 0.048(6)
N2 0.078(6) 0.089(7) 0.059(6) 0.040(5) 0.039(5) 0.047(6)
N4 0.069(6) 0.070(6) 0.047(5) 0.019(4) 0.027(5) 0.032(5)
O13 0.089(7) 0.119(8) 0.086(6) 0.034(5) 0.041(6) 0.037(6)
N6 0.084(7) 0.053(5) 0.075(6) 0.027(5) 0.047(5) 0.026(5)
O12 0.143(8) 0.071(6) 0.089(6) 0.035(5) 0.017(6) 0.032(6)
N5 0.080(7) 0.064(6) 0.078(7) 0.033(5) 0.045(6) 0.030(5)
O1 0.107(8) 0.090(7) 0.116(8) 0.027(6) 0.046(6) 0.049(6)
N7 0.068(6) 0.072(6) 0.058(5) 0.006(5) 0.035(5) 0.019(5)
O18 0.121(9) 0.133(9) 0.088(7) 0.035(6) 0.037(7) 0.046(7)
C39 0.081(8) 0.057(7) 0.060(7) 0.018(5) 0.046(6) 0.026(6)
O6 0.134(9) 0.089(7) 0.093(7) 0.008(6) 0.040(7) 0.042(6)
N8 0.099(8) 0.065(6) 0.086(7) 0.012(5) 0.064(7) 0.020(6)
O2 0.141(11) 0.154(11) 0.108(9) 0.050(9) 0.040(9) 0.053(9)
C5 0.091(9) 0.051(7) 0.051(6) 0.019(5) 0.037(6) 0.016(6)
C59 0.113(11) 0.089(9) 0.062(7) 0.033(7) 0.065(8) 0.053(9)
C38 0.069(7) 0.073(8) 0.055(6) 0.019(6) 0.036(6) 0.028(6)
C75 0.088(9) 0.053(7) 0.070(8) 0.017(6) 0.041(7) 0.021(6)
C105 0.074(8) 0.069(8) 0.070(8) 0.029(6) 0.035(7) 0.031(6)
O4 0.114(9) 0.114(9) 0.150(10) 0.014(8) 0.059(8) 0.016(8)
C71 0.090(9) 0.056(7) 0.062(7) 0.023(6) 0.036(7) 0.029(6)
C123 0.154(14) 0.056(7) 0.074(8) 0.027(6) 0.072(10) 0.037(9)
C26 0.093(9) 0.090(9) 0.065(7) 0.049(7) 0.056(7) 0.053(7)
C35 0.066(8) 0.092(9) 0.062(7) 0.014(7) 0.032(6) 0.038(7)
C6 0.102(9) 0.055(7) 0.047(6) 0.014(5) 0.036(6) 0.033(7)
O19 0.211(14) 0.154(11) 0.096(8) 0.047(7) 0.059(9) 0.101(10)
O11 0.156(10) 0.100(8) 0.097(8) 0.035(7) 0.021(7) 0.033(7)
C63 0.098(9) 0.050(7) 0.057(7) 0.011(5) 0.040(7) 0.014(6)
C36 0.055(7) 0.098(10) 0.082(9) 0.001(8) 0.014(7) 0.022(8)
C92 0.082(8) 0.063(7) 0.078(8) 0.026(6) 0.051(7) 0.026(6)
C106 0.116(10) 0.071(8) 0.061(7) 0.028(6) 0.040(7) 0.049(8)
C99 0.105(10) 0.057(7) 0.068(8) 0.014(6) 0.048(8) 0.028(7)
C25 0.084(8) 0.083(8) 0.065(7) 0.037(6) 0.051(7) 0.054(7)
C58 0.120(11) 0.078(9) 0.067(7) 0.051(7) 0.062(8) 0.044(8)
C72 0.087(9) 0.050(7) 0.062(7) 0.010(5) 0.027(7) 0.023(6)
C37 0.072(9) 0.073(9) 0.089(9) 0.017(7) 0.030(8) 0.007(7)
C30 0.091(9) 0.046(7) 0.083(8) 0.010(6) 0.049(7) 0.024(7)
C62 0.090(9) 0.091(9) 0.043(6) 0.022(6) 0.020(6) 0.055(8)
C22 0.105(10) 0.084(10) 0.069(8) 0.025(7) 0.053(8) 0.046(8)
C31 0.089(9) 0.069(8) 0.088(9) 0.021(7) 0.050(8) 0.031(7)
C29 0.074(8) 0.106(10) 0.062(7) 0.046(7) 0.034(7) 0.047(8)
C40 0.106(10) 0.059(8) 0.056(7) 0.004(6) 0.037(7) 0.012(7)
O10 0.160 0.158 0.113 0.038 0.041 0.006
C7 0.093(10) 0.060(8) 0.070(8) 0.006(6) 0.031(7) 0.014(7)
C96 0.094(9) 0.061(7) 0.062(7) 0.015(6) 0.042(7) 0.030(7)
C33 0.090(9) 0.068(8) 0.079(8) 0.035(7) 0.047(7) 0.042(7)
C97 0.089(9) 0.074(8) 0.060(7) 0.023(6) 0.035(6) 0.038(7)
C4 0.109(11) 0.065(8) 0.069(8) 0.015(7) 0.042(8) 0.021(8)
C32 0.100(9) 0.089(9) 0.054(7) 0.032(7) 0.039(7) 0.044(8)
O7 0.102(9) 0.168(12) 0.161(12) 0.043(10) 0.044(9) 0.029(9)
O24 0.154 0.150 0.231 0.141 0.102 0.060
C68 0.070(8) 0.061(7) 0.082(9) 0.022(6) 0.032(7) 0.020(6)
C88 0.101(11) 0.080(9) 0.072(9) 0.013(7) 0.039(9) 0.027(8)
C128 0.105(11) 0.055(7) 0.092(10) 0.004(7) 0.069(9) 0.008(7)
C42 0.110(10) 0.065(8) 0.071(8) 0.029(7) 0.031(8) 0.033(8)
C64 0.098(9) 0.068(8) 0.054(7) 0.018(6) 0.018(7) 0.021(7)
C91 0.098(9) 0.061(7) 0.081(8) 0.024(6) 0.065(8) 0.036(7)
C60 0.141(13) 0.106(11) 0.076(9) 0.054(8) 0.062(9) 0.085(11)
C2 0.083(9) 0.081(9) 0.045(6) 0.022(6) 0.016(6) 0.012(7)
C74 0.109(10) 0.080(8) 0.043(6) 0.018(6) 0.032(7) 0.042(8)
C104 0.088(9) 0.075(8) 0.058(7) 0.006(6) 0.028(7) 0.036(7)
C9 0.099(10) 0.065(8) 0.075(8) 0.008(7) 0.046(8) 0.030(8)
C98 0.110(11) 0.069(8) 0.061(8) 0.014(6) 0.039(8) 0.027(8)
C27 0.116(12) 0.126(13) 0.093(10) 0.045(10) 0.049(9) 0.081(11)
O15 0.172(14) 0.228(17) 0.211(17) 0.097(14) 0.138(14) 0.093(13)
C122 0.145(14) 0.086(10) 0.090(11) 0.041(8) 0.066(10) 0.057(10)
C124 0.149(14) 0.065(8) 0.096(11) 0.040(7) 0.084(11) 0.048(9)
C73 0.098(9) 0.072(8) 0.050(6) 0.018(6) 0.031(6) 0.038(7)
O5 0.152(12) 0.138(11) 0.162(12) 0.019(9) 0.069(10) 0.033(9)
C3 0.085(9) 0.086(9) 0.054(7) 0.013(7) 0.026(7) -0.001(8)
C24 0.114(11) 0.107(11) 0.091(10) 0.060(9) 0.057(9) 0.076(9)
C95 0.091(10) 0.063(8) 0.092(10) 0.026(7) 0.049(8) 0.024(7)
O16 0.151(11) 0.173(13) 0.147(12) 0.075(11) 0.047(9) 0.060(10)
C94 0.100(10) 0.094(10) 0.110(11) 0.033(9) 0.079(10) 0.040(9)
C100 0.073(9) 0.076(9) 0.102(11) -0.012(8) 0.048(8) 0.011(7)
C101 0.059(8) 0.072(8) 0.089(9) 0.002(7) 0.039(7) 0.015(6)
C107 0.131(13) 0.087(10) 0.115(12) 0.066(9) 0.079(11) 0.060(10)
C55 0.117(14) 0.106(13) 0.105(12) 0.043(10) 0.066(11) 0.049(12)
C70 0.089(10) 0.099(10) 0.074(9) 0.020(8) 0.017(8) 0.028(8)
C8 0.114(11) 0.061(8) 0.079(9) 0.020(7) 0.039(8) 0.031(8)
C125 0.143(13) 0.040(6) 0.091(10) 0.011(6) 0.087(10) 0.016(8)
C28 0.095(10) 0.153(14) 0.084(10) 0.062(10) 0.037(9) 0.076(11)
C41 0.123(11) 0.071(8) 0.063(8) 0.021(7) 0.037(8) 0.032(8)
C93 0.107(11) 0.083(9) 0.092(10) 0.019(8) 0.059(9) 0.025(8)
C127 0.132(14) 0.076(10) 0.150(16) 0.019(10) 0.112(13) 0.011(10)
C67 0.072(8) 0.079(9) 0.106(10) 0.036(8) 0.055(8) 0.031(7)
C57 0.117(12) 0.081(10) 0.103(10) 0.047(8) 0.077(10) 0.042(9)
C129 0.117(11) 0.085(9) 0.077(9) 0.052(8) 0.051(9) 0.042(9)
C56 0.141(14) 0.075(10) 0.102(11) 0.028(8) 0.075(11) 0.029(11)
C61 0.114(12) 0.125(13) 0.070(9) 0.046(9) 0.042(9) 0.074(11)
C43 0.112 0.080 0.111 0.039 0.006 0.012
C76 0.091(12) 0.124(14) 0.137(15) 0.055(12) 0.053(11) 0.033(10)
O17 0.168(12) 0.29(2) 0.173(13) 0.132(14) 0.115(10) 0.164(14)
C34 0.078(9) 0.107(11) 0.055(7) 0.013(7) 0.012(6) 0.049(8)
C66 0.135(12) 0.074(8) 0.106(10) 0.053(8) 0.093(10) 0.060(9)
C69 0.079(9) 0.094(10) 0.091(10) 0.023(8) 0.031(8) 0.023(8)
C89 0.128(13) 0.097(11) 0.075(9) 0.027(8) 0.052(10) 0.044(10)
C23 0.117(12) 0.082(10) 0.101(11) 0.039(9) 0.054(10) 0.050(9)
C65 0.104(12) 0.121(14) 0.133(14) 0.063(12) 0.079(11) 0.043(11)
C90 0.127(12) 0.091(10) 0.083(9) 0.032(8) 0.078(9) 0.038(9)
C108 0.089(10) 0.097(11) 0.121(12) 0.060(10) 0.041(10) 0.047(9)
C102 0.070(9) 0.099(11) 0.119(13) 0.000(9) 0.037(9) 0.026(8)
O3 0.28(2) 0.148(15) 0.27(2) 0.079(16) 0.159(18) 0.113(16)
C21 0.132(13) 0.153(15) 0.086(10) 0.036(10) 0.050(10) 0.085(12)
C126 0.160(16) 0.067(9) 0.144(16) 0.033(10) 0.117(14) 0.016(11)
C132 0.21(2) 0.078(10) 0.087(11) 0.045(9) 0.085(12) 0.072(12)
C121 0.156(16) 0.119(13) 0.088(12) 0.063(10) 0.050(12) 0.060(12)
C44 0.144(14) 0.103(12) 0.095(11) 0.033(10) 0.033(11) 0.038(11)
C130 0.106(11) 0.095(10) 0.084(10) 0.051(8) 0.032(8) 0.025(9)
O9 0.240 0.319 0.213 0.166 0.149 0.206
C1 0.053(7) 0.124(12) 0.068(8) 0.043(8) 0.024(6) 0.022(8)
C131 0.25(2) 0.121(13) 0.103(13) 0.081(11) 0.119(16) 0.105(16)
C79 0.132(18) 0.146(17) 0.24(3) 0.095(18) 0.124(19) 0.058(15)
C103 0.077(9) 0.113(12) 0.083(9) 0.011(8) 0.015(8) 0.041(9)
C87 0.190(19) 0.176(18) 0.087(12) 0.045(12) 0.048(12) 0.109(16)
O14 0.148(13) 0.169(16) 0.35(3) 0.144(18) 0.050(15) 0.025(13)
C46 0.20(2) 0.136(17) 0.084(12) 0.033(11) 0.061(13) 0.050(16)
C10 0.139(15) 0.084(11) 0.155(16) 0.022(11) 0.064(13) 0.055(11)
C17 0.103(14) 0.19(2) 0.20(2) 0.032(18) 0.037(14) 0.097(16)
C45 0.170(17) 0.109(13) 0.088(11) 0.044(10) 0.042(12) 0.030(12)
C20 0.18(2) 0.110(15) 0.131(15) 0.021(12) 0.063(15) 0.034(14)
C18 0.145(17) 0.104(14) 0.139(16) 0.031(12) 0.035(13) 0.040(13)
O8 0.179 0.256 0.236 0.076 0.027 0.118
C80 0.17(2) 0.21(3) 0.23(3) 0.06(2) 0.13(2) 0.08(2)
C11 0.148(18) 0.140(17) 0.18(2) 0.080(17) 0.076(17) 0.068(15)
C14 0.32(4) 0.112(18) 0.25(3) 0.10(2) 0.21(3) 0.11(2)
C19 0.127(15) 0.133(16) 0.128(15) 0.034(12) 0.051(13) 0.026(13)
C16 0.145(18) 0.15(2) 0.19(2) 0.049(18) 0.099(17) 0.054(16)
C83 0.160(19) 0.125(17) 0.19(2) 0.065(16) 0.087(17) 0.041(14)
C82 0.17(2) 0.150(19) 0.20(2) 0.065(17) 0.130(19) 0.056(15)
C12 0.16(2) 0.23(3) 0.16(2) 0.05(2) 0.04(2) 0.04(2)
C54 0.119(18) 0.31(4) 0.20(3) 0.02(3) -0.022(18) 0.11(2)
C13 0.27(4) 0.22(3) 0.19(3) 0.09(3) 0.14(3) 0.09(3)
C15 0.23(3) 0.20(3) 0.20(3) 0.12(2) 0.14(2) 0.13(2)
C47 0.19(2) 0.131(18) 0.16(2) 0.026(15) -0.009(17) 0.001(16)
C85 0.149(19) 0.32(4) 0.19(2) 0.17(3) 0.086(18) 0.14(2)
C110 0.41(5) 0.34(4) 0.41(5) 0.31(4) 0.35(4) 0.32(4)
C86 0.38(4) 0.48(5) 0.27(3) 0.28(4) 0.25(3) 0.37(4)
C78 0.18(2) 0.21(3) 0.25(3) 0.14(2) 0.16(2) 0.10(2)
C50 0.19(2) 0.26(3) 0.22(3) 0.12(2) 0.08(2) 0.15(2)
C84 0.135(18) 0.27(3) 0.20(2) 0.13(2) 0.081(17) 0.103(19)
C51 0.31(4) 0.37(4) 0.27(3) 0.19(3) 0.19(3) 0.23(3)
C81 0.22(3) 0.17(2) 0.27(3) 0.09(2) 0.18(3) 0.10(2)
C48 0.13(2) 0.14(2) 0.55(6) 0.18(3) 0.14(3) 0.037(16)
C77 0.19(3) 0.22(3) 0.44(5) 0.23(4) -0.11(3) -0.03(2)
O22 0.375 0.304 0.552 0.166 0.070 0.163
C112 0.33(5) 0.21(3) 0.28(4) 0.15(3) 0.00(3) 0.05(3)
C53 0.34(5) 0.39(5) 0.18(3) 0.10(3) 0.06(3) 0.26(5)
C52 0.80(11) 1.06(14) 0.44(7) 0.58(9) 0.43(8) 0.80(12)
C109 0.16(2) 0.31(4) 0.138(19) -0.01(2) 0.104(17) -0.02(2)
C111 0.45(7) 0.35(5) 1.05(14) 0.53(8) 0.55(9) 0.27(5)
O21 0.296 0.734 0.788 -0.332 0.024 -0.177

loop_
_atom_type_symbol
_atom_type_description
_atom_type_scat_dispersion_real
_atom_type_scat_dispersion_imag
_atom_type_scat_source
C C 0.0033 0.0016 'International Tables Vol C Tables 4.2.6.8 and 6.1.1.4'
H H 0.0000 0.0000 'International Tables Vol C Tables 4.2.6.8 and 6.1.1.4'
N N 0.0061 0.0033 'International Tables Vol C Tables 4.2.6.8 and 6.1.1.4'
O O 0.0106 0.0060 'International Tables Vol C Tables 4.2.6.8 and 6.1.1.4'
Zn Zn 0.2839 1.4301 'International Tables Vol C Tables 4.2.6.8 and 6.1.1.4'

loop_
_geom_angle_atom_site_label_1
_geom_angle_atom_site_label_2
_geom_angle_atom_site_label_3
_geom_angle
C110 O23 C111 125(2)
N4 Zn1 N3 95.9(4)
N4 Zn1 N2 108.9(4)
N3 Zn1 N2 127.2(3)
N4 Zn1 N1 126.4(3)
N3 Zn1 N1 102.8(4)
N2 Zn1 N1 98.6(4)
N7 Zn2 N6 126.6(4)
N7 Zn2 N5 107.7(4)
N6 Zn2 N5 96.8(4)
N7 Zn2 N8 97.3(4)
N6 Zn2 N8 105.0(4)
N5 Zn2 N8 126.5(4)
C5 N1 C2 107.1(10)
C5 N1 Zn1 130.2(8)
C2 N1 Zn1 120.4(8)
C59 N3 C62 107.5(10)
C59 N3 Zn1 126.8(8)
C62 N3 Zn1 121.0(8)
C26 N2 C29 109.1(10)
C26 N2 Zn1 130.6(8)
C29 N2 Zn1 118.3(8)
C38 N4 C35 106.0(10)
C38 N4 Zn1 131.3(7)
C35 N4 Zn1 121.8(8)
C75 O13 C76 120.0(11)
C71 N6 C68 107.8(10)
C71 N6 Zn2 128.3(8)
C68 N6 Zn2 120.7(7)
C42 O12 C43 117.0(8)
C92 N5 C95 108.3(10)
C92 N5 Zn2 129.9(8)
C95 N5 Zn2 120.6(8)
C9 O1 C10 119.1(12)
C101 N7 C104 105.8(11)
C101 N7 Zn2 122.8(9)
C104 N7 Zn2 129.7(8)
C88 O18 C87 119.4(14)
C40 C39 C63 116.5(11)
C40 C39 C38 122.3(10)
C63 C39 C38 121.2(10)
C22 O6 C21 120.3(12)
C125 N8 C128 107.7(12)
C125 N8 Zn2 130.6(10)
C128 N8 Zn2 118.8(9)
C12 O2 C11 105.6(18)
N1 C5 C4 109.5(11)
N1 C5 C6 124.9(10)
C4 C5 C6 125.6(11)
N3 C59 C60 109.2(13)
N3 C59 C58 121.5(11)
C60 C59 C58 129.3(13)
N4 C38 C37 110.3(11)
N4 C38 C39 121.4(10)
C37 C38 C39 128.3(12)
O13 C75 C74 117.6(11)
O13 C75 C97 124.2(12)
C74 C75 C97 118.2(12)
C106 C105 C129 117.0(11)
C106 C105 C104 122.9(12)
C129 C105 C104 120.0(11)
C18 O4 C17 115.4(16)
N6 C71 C70 108.6(11)
N6 C71 C72 121.2(11)
C70 C71 C72 130.2(12)
C122 C123 C124 119.8(14)
C122 C123 H123 120.1
C124 C123 H123 120.1
N2 C26 C27 108.4(12)
N2 C26 C25 125.0(10)
C27 C26 C25 126.6(12)
N4 C35 C34 125.1(12)
N4 C35 C36 108.6(11)
C34 C35 C36 126.3(12)
C7 C6 C30 117.2(12)
C7 C6 C5 121.2(11)
C30 C6 C5 121.5(10)
C121 O19 C120 116.9(12)
C45 O11 C44 115.6(12)
C64 C63 C39 122.1(11)
C64 C63 H63 119.0
C39 C63 H63 119.0
C37 C36 C35 106.9(11)
C37 C36 H36 126.5
C35 C36 H36 126.5
N5 C92 C91 124.4(10)
N5 C92 C93 108.1(12)
C91 C92 C93 127.6(12)
C107 C106 C105 120.9(13)
C107 C106 H106 119.5
C105 C106 H106 119.5
C98 C99 C91 122.9(12)
C98 C99 H99 118.6
C91 C99 H99 118.6
C33 C25 C24 117.2(12)
C33 C25 C26 123.0(11)
C24 C25 C26 119.8(11)
C57 C58 C66 116.0(14)
C57 C58 C59 120.7(13)
C66 C58 C59 123.3(13)
C96 C72 C73 117.0(11)
C96 C72 C71 122.8(11)
C73 C72 C71 120.1(11)
C36 C37 C38 108.1(12)
C36 C37 H37 126.0
C38 C37 H37 126.0
C31 C30 C6 120.6(11)
C31 C30 H30 119.7
C6 C30 H30 119.7
N3 C62 C34 125.5(11)
N3 C62 C61 108.5(13)
C34 C62 C61 125.9(13)
O6 C22 C23 117.5(13)
O6 C22 C32 126.2(13)
C23 C22 C32 116.3(13)
C30 C31 C9 121.7(12)
C30 C31 H31 119.2
C9 C31 H31 119.2
C1 C29 N2 127.6(11)
C1 C29 C28 126.3(13)
N2 C29 C28 105.9(12)
C41 C40 C39 121.7(11)
C41 C40 H40 119.2
C39 C40 H40 119.2
C47 O10 C46 118.3(14)
C8 C7 C6 121.6(12)
C8 C7 H7 119.2
C6 C7 H7 119.2
C97 C96 C72 123.1(11)
C97 C96 H96 118.5
C72 C96 H96 118.5
C32 C33 C25 121.2(11)
C32 C33 H33 119.4
C25 C33 H33 119.4
C96 C97 C75 119.1(11)
C96 C97 H97 120.5
C75 C97 H97 120.5
C3 C4 C5 106.6(11)
C3 C4 H4 126.7
C5 C4 H4 126.7
C33 C32 C22 121.6(12)
C33 C32 H32 119.2
C22 C32 H32 119.2
C55 O7 C54 117.8(18)
C109 O24 C108 116.5(13)
C67 C68 C69 128.5(13)
C67 C68 N6 124.2(11)
C69 C68 N6 107.1(11)
O18 C88 C89 126.3(14)
O18 C88 C98 116.1(13)
C89 C88 C98 117.5(14)
N8 C128 C100 127.5(12)
N8 C128 C127 107.9(15)
C100 C128 C127 123.8(16)
O12 C42 C41 116.9(11)
O12 C42 C64 122.7(12)
C41 C42 C64 120.4(12)
C63 C64 C42 120.0(12)
C63 C64 H64 120.0
C42 C64 H64 120.0
C99 C91 C90 115.6(13)
C99 C91 C92 123.3(11)
C90 C91 C92 120.9(11)
C61 C60 C59 107.3(13)
C61 C60 H60 126.3
C59 C60 H60 126.3
C3 C2 N1 109.7(13)
C3 C2 C1 125.9(13)
N1 C2 C1 124.4(11)
C73 C74 C75 122.9(11)
C73 C74 H74 118.6
C75 C74 H74 118.6
N7 C104 C103 109.7(12)
N7 C104 C105 123.2(11)
C103 C104 C105 127.2(13)
C8 C9 O1 125.9(13)
C8 C9 C31 118.2(13)
O1 C9 C31 115.9(12)
C99 C98 C88 120.0(13)
C99 C98 H98 120.0
C88 C98 H98 120.0
C28 C27 C26 106.7(13)
C28 C27 H27 126.7
C26 C27 H27 126.7
C80 O15 C79 109.9(19)
C123 C122 C121 119.7(16)
C123 C122 H122 120.1
C121 C122 H122 120.1
C123 C124 C132 119.5(17)
C123 C124 C125 122.7(14)
C132 C124 C125 117.8(14)
C74 C73 C72 119.8(11)
C74 C73 H73 120.1
C72 C73 H73 120.1
C20 O5 C19 113.6(15)
C2 C3 C4 107.0(12)
C2 C3 H3 126.5
C4 C3 H3 126.5
C23 C24 C25 119.2(12)
C23 C24 H24 120.4
C25 C24 H24 120.4
C67 C95 N5 127.2(12)
C67 C95 C94 123.9(13)
N5 C95 C94 108.7(12)
C83 O16 C84 114.8(19)
C93 C94 C95 106.0(12)
C93 C94 H94 127.0
C95 C94 H94 127.0
C128 C100 C101 127.5(13)
C128 C100 H100 116.2
C101 C100 H100 116.2
N7 C101 C100 125.3(13)
N7 C101 C102 111.4(13)
C100 C101 C102 123.1(13)
C106 C107 C108 121.4(13)
C106 C107 H107 119.3
C108 C107 H107 119.3
O7 C55 C65 123.5(16)
O7 C55 C56 115.9(17)
C65 C55 C56 120.6(17)
C69 C70 C71 108.5(12)
C69 C70 H70 125.8
C71 C70 H70 125.8
C9 C8 C7 120.7(13)
C9 C8 H8 119.6
C7 C8 H8 119.6
N8 C125 C126 108.1(16)
N8 C125 C124 123.6(12)
C126 C125 C124 128.2(15)
C27 C28 C29 109.9(13)
C27 C28 H28 125.1
C29 C28 H28 125.1
C40 C41 C42 119.4(12)
C40 C41 H41 120.3
C42 C41 H41 120.3
C94 C93 C92 109.0(12)
C94 C93 H93 125.5
C92 C93 H93 125.5
C126 C127 C128 106.7(15)
C126 C127 H127 126.6
C128 C127 H127 126.6
C95 C67 C68 129.3(12)
C95 C67 H67 115.3
C68 C67 H67 115.3
C56 C57 C58 120.7(14)
C56 C57 H57 119.7
C58 C57 H57 119.7
C130 C129 C105 120.9(12)
C130 C129 H129 119.6
C105 C129 H129 119.6
C57 C56 C55 120.4(15)
C57 C56 H56 119.8
C55 C56 H56 119.8
C60 C61 C62 107.4(13)
C60 C61 H61 126.3
C62 C61 H61 126.3
O12 C43 C44 111.9(7)
O12 C43 H43A 109.2
C44 C43 H43A 109.2
O12 C43 H43B 109.2
C44 C43 H43B 109.2
H43A C43 H43B 107.9
C77 C76 O13 118.8(18)
C77 C76 H76A 107.6
O13 C76 H76A 107.6
C77 C76 H76B 107.6
O13 C76 H76B 107.6
H76A C76 H76B 107.1
C86 O17 C85 117(2)
C62 C34 C35 127.9(11)
C62 C34 H34 116.0
C35 C34 H34 116.0
C65 C66 C58 123.8(14)
C65 C66 H66 118.1
C58 C66 H66 118.1
C70 C69 C68 108.0(12)
C70 C69 H69 126.0
C68 C69 H69 126.0
C90 C89 C88 122.6(14)
C90 C89 H89 118.7
C88 C89 H89 118.7
C22 C23 C24 124.5(13)
C22 C23 H23 117.8
C24 C23 H23 117.8
C66 C65 C55 118.4(16)
C66 C65 H65 120.8
C55 C65 H65 120.8
C89 C90 C91 121.2(13)
C89 C90 H90 119.4
C91 C90 H90 119.4
C130 C108 C107 118.8(14)
C130 C108 O24 119.8(14)
C107 C108 O24 121.3(14)
C103 C102 C101 105.6(13)
C103 C102 H102 127.2
C101 C102 H102 127.2
C14 O3 C13 123(2)
O6 C21 C20 115.0(14)
O6 C21 H21A 108.5
C20 C21 H21A 108.5
O6 C21 H21B 108.5
C20 C21 H21B 108.5
H21A C21 H21B 107.5
C127 C126 C125 109.5(16)
C127 C126 H126 125.3
C125 C126 H126 125.3
C131 C132 C124 120.8(17)
C131 C132 H132 119.6
C124 C132 H132 119.6
O19 C121 C122 114.0(17)
O19 C121 C131 125.8(17)
C122 C121 C131 120.2(18)
O11 C44 C43 108.0(12)
O11 C44 H44A 110.1
C43 C44 H44A 110.1
O11 C44 H44B 110.1
C43 C44 H44B 110.1
H44A C44 H44B 108.4
C108 C130 C129 121.0(14)
C108 C130 H130 119.5
C129 C130 H130 119.5
C51 O9 C50 119.0(16)
C29 C1 C2 128.8(11)
C29 C1 H1 115.6
C2 C1 H1 115.6
C132 C131 C121 119.9(17)
C132 C131 H131 120.1
C121 C131 H131 120.1
O15 C79 C78 110.6(17)
O15 C79 H79A 109.5
C78 C79 H79A 109.5
O15 C79 H79B 109.5
C78 C79 H79B 109.5
H79A C79 H79B 108.1
C102 C103 C104 107.4(14)
C102 C103 H103 126.3
C104 C103 H103 126.3
C86 C87 O18 116.7(17)
C86 C87 H87A 108.1
O18 C87 H87A 108.1
C86 C87 H87B 108.1
O18 C87 H87B 108.1
H87A C87 H87B 107.3
C77 O14 C78 127(3)
O10 C46 C45 112.4(14)
O10 C46 H46A 123.8
C45 C46 H46A 123.8
O10 C46 H46B 107(9)
C45 C46 H46B 105(9)
H46A C46 H46B 60.2
O1 C10 C11 113.4(14)
O1 C10 H10C 108.9
C11 C10 H10C 108.9
O1 C10 H10D 108.9
C11 C10 H10D 108.9
H10C C10 H10D 107.7
O4 C17 C16 113.0(18)
O4 C17 H17A 109.0
C16 C17 H17A 109.0
O4 C17 H17B 109.0
C16 C17 H17B 109.0
H17A C17 H17B 107.8
O11 C45 C46 110.6(14)
O11 C45 H45A 109.5
C46 C45 H45A 109.5
O11 C45 H45B 109.5
C46 C45 H45B 109.5
H45A C45 H45B 108.1
O5 C20 C21 108.3(16)
O5 C20 H20A 110.0
C21 C20 H20A 110.0
O5 C20 H20B 110.0
C21 C20 H20B 110.0
H20A C20 H20B 108.4
O4 C18 C19 115.1(17)
O4 C18 H18A 108.5
C19 C18 H18A 108.5
O4 C18 H18B 108.5
C19 C18 H18B 108.5
H18A C18 H18B 107.5
C52 O8 C53 136(3)
O15 C80 C81 108(2)
O15 C80 H80A 110.1
C81 C80 H80A 110.1
O15 C80 H80B 110.1
C81 C80 H80B 110.1
H80A C80 H80B 108.4
O2 C11 C10 108.2(17)
O2 C11 H11Q 110.1
C10 C11 H11Q 110.1
O2 C11 H11R 110.1
C10 C11 H11R 110.1
H11Q C11 H11R 108.4
O3 C14 C15 115(3)
O3 C14 H14A 122.6
C15 C14 H14A 122.6
O3 C14 H14B 88(7)
C15 C14 H14B 111(8)
H14A C14 H14B 72.5
O5 C19 C18 114.0(17)
O5 C19 H19A 108.8
C18 C19 H19A 108.8
O5 C19 H19B 108.8
C18 C19 H19B 108.8
H19A C19 H19B 107.7
C15 C16 C17 130(3)
C15 C16 H16 115.2
C17 C16 H16 115.2
O16 C83 C82 110.7(19)
O16 C83 H83A 109.5
C82 C83 H83A 109.5
O16 C83 H83B 109.5
C82 C83 H83B 109.5
H83A C83 H83B 108.1
C81 C82 C83 132(3)
C81 C82 H82 114.2
C83 C82 H82 114.2
C13 C12 O2 113(2)
C13 C12 H12C 109.0
O2 C12 H12C 109.0
C13 C12 H12D 109.0
O2 C12 H12D 109.0
H12C C12 H12D 107.8
C53 C54 O7 116(3)
C53 C54 H54A 108.3
O7 C54 H54A 108.3
C53 C54 H54B 108.3
O7 C54 H54B 108.3
H54A C54 H54B 107.4
O3 C13 C12 117(3)
O3 C13 H13A 108.1
C12 C13 H13A 108.1
O3 C13 H13B 108.1
C12 C13 H13B 108.1
H13A C13 H13B 107.3
C16 C15 C14 123(3)
C16 C15 H15 118.4
C14 C15 H15 118.4
O10 C47 C48 106.5(19)
O10 C47 H47A 110.4
C48 C47 H47A 110.4
O10 C47 H47B 110.4
C48 C47 H47B 110.4
H47A C47 H47B 108.6
C84 C85 O17 116(2)
C84 C85 H85A 108.4
O17 C85 H85A 108.4
C84 C85 H85B 108.4
O17 C85 H85B 108.4
H85A C85 H85B 107.5
O23 C110 C109 136(3)
O23 C110 H11A 103.1
C109 C110 H11A 103.1
O23 C110 H11B 103.1
C109 C110 H11B 103.1
H11A C110 H11B 105.1
C87 C86 O17 123(3)
C87 C86 H86A 106.6
O17 C86 H86A 106.6
C87 C86 H86B 106.6
O17 C86 H86B 106.6
H86A C86 H86B 106.6
O14 C78 C79 118(2)
O14 C78 H78A 107.8
C79 C78 H78A 107.8
O14 C78 H78B 107.8
C79 C78 H78B 107.8
H78A C78 H78B 107.2
O9 C50 C49 112(2)
O9 C50 H50A 109.2
C49 C50 H50A 109.2
O9 C50 H50B 109.2
C49 C50 H50B 109.2
H50A C50 H50B 107.9
O16 C84 C85 112.9(18)
O16 C84 H84A 109.0
C85 C84 H84A 109.0
O16 C84 H84B 109.0
C85 C84 H84B 109.0
H84A C84 H84B 107.8
O9 C51 C52 113(3)
O9 C51 H51A 108.9
C52 C51 H51A 108.9
O9 C51 H51B 108.9
C52 C51 H51B 108.9
H51A C51 H51B 107.8
C82 C81 C80 136(3)
C82 C81 H81 111.9
C80 C81 H81 111.9
C49 C48 C47 151(4)
C49 C48 H48A 104.4
C47 C48 H48A 104.4
O14 C77 C76 134(3)
O14 C77 H77A 103.7
C76 C77 H77A 103.7
O14 C77 H77B 103.7
C76 C77 H77B 103.7
H77A C77 H77B 105.3
C112 O22 C113 118(2)
O22 C112 C111 145(5)
O22 C112 H11C 100.7
C111 C112 H11C 100.7
O22 C112 H11D 100.7
C111 C112 H11D 100.7
H11C C112 H11D 104.4
C54 C53 O8 121(4)
C54 C53 H53A 107.1
O8 C53 H53A 107.1
C54 C53 H53B 107.1
O8 C53 H53B 107.1
H53A C53 H53B 106.8
O8 C52 C51 141(4)
O8 C52 H52A 101.8
C51 C52 H52A 101.8
O8 C52 H52B 101.8
C51 C52 H52B 101.8
H52A C52 H52B 104.7
O24 C109 C110 114.9(17)
O24 C109 H10A 108.5
C110 C109 H10A 108.5
O24 C109 H10B 108.5
C110 C109 H10B 108.5
H10A C109 H10B 107.5
C112 C111 O23 91(2)
C112 C111 H11E 113.4
O23 C111 H11E 113.4
C112 C111 H11F 113.4
O23 C111 H11F 113.4
H11E C111 H11F 110.7
C117 O21 C116 89.62(7)
C119 O20 C118 88.5(13)
O20 C119 C120 121.8(10)
O20 C119 H11G 106.9
C120 C119 H11G 106.9
O20 C119 H11H 106.9
C120 C119 H11H 106.9
H11G C119 H11H 106.7
C113 C114 C115 159(5)
C113 C114 H114 100.7
C115 C114 H114 100.7
C119 C120 O19 109.0(5)
C119 C120 H12A 109.9
O19 C120 H12A 109.9
C119 C120 H12B 109.9
O19 C120 H12B 109.9
H12A C120 H12B 108.3
C48 C49 C50 151(5)
C48 C49 H48B 104.3
C50 C49 H48B 104.3
C114 C113 O22 150(4)
C114 C113 H11I 99.1
O22 C113 H11I 99.1
C114 C113 H11J 99.1
O22 C113 H11J 99.1
H11I C113 H11J 104.0
O21 C117 C118 112.05(6)
O21 C117 H11K 109.2
C118 C117 H11K 109.2
O21 C117 H11L 109.2
C118 C117 H11L 109.2
H11K C117 H11L 107.9
O20 C118 C117 78.4(8)
O20 C118 H11M 115.5
C117 C118 H11M 115.5
O20 C118 H11N 115.5
C117 C118 H11N 115.5
H11M C118 H11N 112.5
C116 C115 C114 131(4)
C116 C115 H115 114.3
C114 C115 H115 114.3
C115 C116 O21 133(2)
C115 C116 H11O 104.1
O21 C116 H11O 104.1
C115 C116 H11P 104.1
O21 C116 H11P 104.1
H11O C116 H11P 105.5

loop_
_geom_bond_atom_site_label_1
_geom_bond_atom_site_label_2
_geom_bond_distance
O23 C110 0.99(4)
O23 C111 1.60(5)
Zn1 N4 1.981(9)
Zn1 N3 1.988(8)
Zn1 N2 1.992(9)
Zn1 N1 1.993(8)
Zn2 N7 1.967(10)
Zn2 N6 1.986(10)
Zn2 N5 2.002(9)
Zn2 N8 2.010(10)
N1 C5 1.336(13)
N1 C2 1.380(14)
N3 C59 1.347(14)
N3 C62 1.356(14)
N2 C26 1.337(13)
N2 C29 1.389(14)
N4 C38 1.350(13)
N4 C35 1.373(13)
O13 C75 1.354(13)
O13 C76 1.405(16)
N6 C71 1.351(13)
N6 C68 1.406(14)
O12 C42 1.357(14)
O12 C43 1.423(9)
N5 C92 1.338(13)
N5 C95 1.358(15)
O1 C9 1.365(15)
O1 C10 1.405(16)
N7 C101 1.347(13)
N7 C104 1.363(14)
O18 C88 1.346(16)
O18 C87 1.434(17)
C39 C40 1.398(15)
C39 C63 1.398(14)
C39 C38 1.461(15)
O6 C22 1.342(15)
O6 C21 1.403(16)
N8 C125 1.353(16)
N8 C128 1.383(17)
O2 C12 1.40(3)
O2 C11 1.41(2)
C5 C4 1.411(15)
C5 C6 1.452(16)
C59 C60 1.417(16)
C59 C58 1.455(17)
C38 C37 1.396(15)
C75 C74 1.368(15)
C75 C97 1.388(15)
C105 C106 1.379(15)
C105 C129 1.387(16)
C105 C104 1.454(16)
O4 C18 1.339(17)
O4 C17 1.423(19)
C71 C70 1.401(16)
C71 C72 1.436(15)
C123 C122 1.359(18)
C123 C124 1.379(17)
C123 H123 0.9500
C26 C27 1.429(16)
C26 C25 1.431(16)
C35 C34 1.389(16)
C35 C36 1.430(17)
C6 C7 1.381(15)
C6 C30 1.386(15)
O19 C121 1.365(19)
O19 C120 1.474(12)
O11 C45 1.357(16)
O11 C44 1.384(16)
C63 C64 1.344(15)
C63 H63 0.9500
C36 C37 1.324(17)
C36 H36 0.9500
C92 C91 1.414(16)
C92 C93 1.419(16)
C106 C107 1.359(17)
C106 H106 0.9500
C99 C98 1.357(16)
C99 C91 1.399(15)
C99 H99 0.9500
C25 C33 1.390(14)
C25 C24 1.399(16)
C58 C57 1.395(17)
C58 C66 1.408(16)
C72 C96 1.388(15)
C72 C73 1.392(14)
C37 H37 0.9500
C30 C31 1.362(15)
C30 H30 0.9500
C62 C34 1.373(17)
C62 C61 1.424(16)
C22 C23 1.356(17)
C22 C32 1.378(16)
C31 C9 1.377(16)
C31 H31 0.9500
C29 C1 1.377(17)
C29 C28 1.409(17)
C40 C41 1.367(16)
C40 H40 0.9500
O10 C47 1.343(19)
O10 C46 1.349(19)
C7 C8 1.373(17)
C7 H7 0.9500
C96 C97 1.362(15)
C96 H96 0.9500
C33 C32 1.376(15)
C33 H33 0.9500
C97 H97 0.9500
C4 C3 1.378(17)
C4 H4 0.9500
C32 H32 0.9500
O7 C55 1.355(19)
O7 C54 1.44(3)
O24 C109 1.37(3)
O24 C108 1.406(14)
C68 C67 1.382(16)
C68 C69 1.402(16)
C88 C89 1.361(18)
C88 C98 1.412(17)
C128 C100 1.384(18)
C128 C127 1.420(18)
C42 C41 1.370(16)
C42 C64 1.375(15)
C64 H64 0.9500
C91 C90 1.411(16)
C60 C61 1.332(18)
C60 H60 0.9500
C2 C3 1.376(16)
C2 C1 1.392(17)
C74 C73 1.361(15)
C74 H74 0.9500
C104 C103 1.421(16)
C9 C8 1.358(16)
C98 H98 0.9500
C27 C28 1.331(18)
C27 H27 0.9500
O15 C80 1.42(3)
O15 C79 1.42(2)
C122 C121 1.378(19)
C122 H122 0.9500
C124 C132 1.383(18)
C124 C125 1.454(19)
C73 H73 0.9500
O5 C20 1.396(19)
O5 C19 1.453(19)
C3 H3 0.9500
C24 C23 1.366(18)
C24 H24 0.9500
C95 C67 1.355(16)
C95 C94 1.432(16)
O16 C83 1.312(19)
O16 C84 1.40(2)
C94 C93 1.328(17)
C94 H94 0.9500
C100 C101 1.397(18)
C100 H100 0.9500
C101 C102 1.418(18)
C107 C108 1.373(18)
C107 H107 0.9500
C55 C65 1.36(2)
C55 C56 1.388(19)
C70 C69 1.352(17)
C70 H70 0.9500
C8 H8 0.9500
C125 C126 1.400(18)
C28 H28 0.9500
C41 H41 0.9500
C93 H93 0.9500
C127 C126 1.33(2)
C127 H127 0.9500
C67 H67 0.9500
C57 C56 1.373(19)
C57 H57 0.9500
C129 C130 1.385(17)
C129 H129 0.9500
C56 H56 0.9500
C61 H61 0.9500
C43 C44 1.426(14)
C43 H43A 0.9900
C43 H43B 0.9900
C76 C77 1.23(3)
C76 H76A 0.9900
C76 H76B 0.9900
O17 C86 1.33(2)
O17 C85 1.42(3)
C34 H34 0.9500
C66 C65 1.356(18)
C66 H66 0.9500
C69 H69 0.9500
C89 C90 1.359(18)
C89 H89 0.9500
C23 H23 0.9500
C65 H65 0.9500
C90 H90 0.9500
C108 C130 1.333(18)
C102 C103 1.355(18)
C102 H102 0.9500
O3 C14 1.24(2)
O3 C13 1.33(3)
C21 C20 1.50(2)
C21 H21A 0.9900
C21 H21B 0.9900
C126 H126 0.9500
C132 C131 1.33(2)
C132 H132 0.9500
C121 C131 1.38(2)
C44 H44A 0.9900
C44 H44B 0.9900
C130 H130 0.9500
O9 C51 1.28(3)
O9 C50 1.372(19)
C1 H1 0.9500
C131 H131 0.9500
C79 C78 1.46(3)
C79 H79A 0.9900
C79 H79B 0.9900
C103 H103 0.9500
C87 C86 1.31(3)
C87 H87A 0.9900
C87 H87B 0.9900
O14 C77 1.21(3)
O14 C78 1.36(3)
C46 C45 1.46(2)
C46 H46A 0.9500
C46 H46B 1.11(14)
C10 C11 1.42(2)
C10 H10C 0.9900
C10 H10D 0.9900
C17 C16 1.51(3)
C17 H17A 0.9900
C17 H17B 0.9900
C45 H45A 0.9900
C45 H45B 0.9900
C20 H20A 0.9900
C20 H20B 0.9900
C18 C19 1.49(2)
C18 H18A 0.9900
C18 H18B 0.9900
O8 C52 1.02(3)
O8 C53 1.35(3)
C80 C81 1.45(3)
C80 H80A 0.9900
C80 H80B 0.9900
C11 H11Q 0.9900
C11 H11R 0.9900
C14 C15 1.40(3)
C14 H14A 0.9500
C14 H14B 1.08(12)
C19 H19A 0.9900
C19 H19B 0.9900
C16 C15 1.22(2)
C16 H16 0.9500
C83 C82 1.53(3)
C83 H83A 0.9900
C83 H83B 0.9900
C82 C81 1.17(3)
C82 H82 0.9500
C12 C13 1.38(3)
C12 H12C 0.9900
C12 H12D 0.9900
C54 C53 1.18(3)
C54 H54A 0.9900
C54 H54B 0.9900
C13 H13A 0.9900
C13 H13B 0.9900
C15 H15 0.9500
C47 C48 1.50(3)
C47 H47A 0.9900
C47 H47B 0.9900
C85 C84 1.42(3)
C85 H85A 0.9900
C85 H85B 0.9900
C110 C109 1.47(3)
C110 H11A 0.9900
C110 H11B 0.9900
C86 H86A 0.9900
C86 H86B 0.9900
C78 H78A 0.9900
C78 H78B 0.9900
C50 C49 1.42(3)
C50 H50A 0.9900
C50 H50B 0.9900
C84 H84A 0.9900
C84 H84B 0.9900
C51 C52 1.37(3)
C51 H51A 0.9900
C51 H51B 0.9900
C81 H81 0.9500
C48 C49 0.98(4)
C48 H48A 0.9500
C77 H77A 0.9900
C77 H77B 0.9900
O22 C112 1.25(3)
O22 C113 1.40(4)
C112 C111 1.29(5)
C112 H11C 0.9900
C112 H11D 0.9900
C53 H53A 0.9900
C53 H53B 0.9900
C52 H52A 0.9900
C52 H52B 0.9900
C109 H10A 0.9900
C109 H10B 0.9900
C111 H11E 0.9900
C111 H11F 0.9900
O21 C117 1.0418(6)
O21 C116 1.3281(9)
O20 C119 1.33(2)
O20 C118 1.58(2)
C119 C120 1.3482(9)
C119 H11G 0.9900
C119 H11H 0.9900
C114 C113 1.21(4)
C114 C115 1.36(4)
C114 H114 0.9500
C120 H12A 0.9900
C120 H12B 0.9900
C49 H48B 0.9500
C113 H11I 0.9900
C113 H11J 0.9900
C117 C118 1.7353(9)
C117 H11K 0.9900
C117 H11L 0.9900
C118 H11M 0.9900
C118 H11N 0.9900
C115 C116 1.17(4)
C115 H115 0.9500
C116 H11O 0.9900
C116 H11P 0.9900

loop_
_geom_torsion_atom_site_label_1
_geom_torsion_atom_site_label_2
_geom_torsion_atom_site_label_3
_geom_torsion_atom_site_label_4
_geom_torsion
N4 Zn1 N1 C5 68.7(10)
N3 Zn1 N1 C5 -38.7(9)
N2 Zn1 N1 C5 -170.1(9)
N4 Zn1 N1 C2 -130.9(8)
N3 Zn1 N1 C2 121.7(8)
N2 Zn1 N1 C2 -9.7(8)
N4 Zn1 N3 C59 -166.9(9)
N2 Zn1 N3 C59 73.9(10)
N1 Zn1 N3 C59 -37.5(9)
N4 Zn1 N3 C62 -14.1(8)
N2 Zn1 N3 C62 -133.3(8)
N1 Zn1 N3 C62 115.3(8)
N4 Zn1 N2 C26 -30.5(9)
N3 Zn1 N2 C26 82.9(10)
N1 Zn1 N2 C26 -163.8(9)
N4 Zn1 N2 C29 131.6(8)
N3 Zn1 N2 C29 -115.0(8)
N1 Zn1 N2 C29 -1.7(8)
N3 Zn1 N4 C38 -166.2(9)
N2 Zn1 N4 C38 -33.5(9)
N1 Zn1 N4 C38 83.1(10)
N3 Zn1 N4 C35 1.4(8)
N2 Zn1 N4 C35 134.1(8)
N1 Zn1 N4 C35 -109.3(8)
N7 Zn2 N6 C71 -75.4(10)
N5 Zn2 N6 C71 166.5(9)
N8 Zn2 N6 C71 35.8(10)
N7 Zn2 N6 C68 127.4(8)
N5 Zn2 N6 C68 9.4(8)
N8 Zn2 N6 C68 -121.3(8)
N7 Zn2 N5 C92 32.0(10)
N6 Zn2 N5 C92 163.9(9)
N8 Zn2 N5 C92 -81.7(11)
N7 Zn2 N5 C95 -133.4(8)
N6 Zn2 N5 C95 -1.5(9)
N8 Zn2 N5 C95 112.8(9)
N6 Zn2 N7 C101 120.5(8)
N5 Zn2 N7 C101 -126.4(8)
N8 Zn2 N7 C101 5.7(9)
N6 Zn2 N7 C104 -76.5(10)
N5 Zn2 N7 C104 36.6(10)
N8 Zn2 N7 C104 168.7(9)
N7 Zn2 N8 C125 160.1(10)
N6 Zn2 N8 C125 29.1(11)
N5 Zn2 N8 C125 -81.4(11)
N7 Zn2 N8 C128 1.7(9)
N6 Zn2 N8 C128 -129.3(8)
N5 Zn2 N8 C128 120.2(8)
C2 N1 C5 C4 -0.8(11)
Zn1 N1 C5 C4 161.7(7)
C2 N1 C5 C6 177.2(10)
Zn1 N1 C5 C6 -20.4(15)
C62 N3 C59 C60 -1.1(12)
Zn1 N3 C59 C60 154.6(8)
C62 N3 C59 C58 -179.7(10)
Zn1 N3 C59 C58 -24.0(14)
C35 N4 C38 C37 -1.7(12)
Zn1 N4 C38 C37 167.3(8)
C35 N4 C38 C39 177.4(9)
Zn1 N4 C38 C39 -13.6(14)
C40 C39 C38 N4 147.9(10)
C63 C39 C38 N4 -31.5(14)
C40 C39 C38 C37 -33.2(17)
C63 C39 C38 C37 147.5(12)
C76 O13 C75 C74 166.0(12)
C76 O13 C75 C97 -15.6(18)
C68 N6 C71 C70 -1.3(12)
Zn2 N6 C71 C70 -160.7(8)
C68 N6 C71 C72 178.4(10)
Zn2 N6 C71 C72 19.0(14)
C29 N2 C26 C27 0.8(12)
Zn1 N2 C26 C27 164.2(8)
C29 N2 C26 C25 -179.7(10)
Zn1 N2 C26 C25 -16.4(15)
C38 N4 C35 C34 177.9(10)
Zn1 N4 C35 C34 7.6(14)
C38 N4 C35 C36 0.3(11)
Zn1 N4 C35 C36 -170.0(7)
N1 C5 C6 C7 145.7(10)
C4 C5 C6 C7 -36.7(16)
N1 C5 C6 C30 -32.7(15)
C4 C5 C6 C30 145.0(11)
C40 C39 C63 C64 -1.0(16)
C38 C39 C63 C64 178.4(11)
N4 C35 C36 C37 1.3(14)
C34 C35 C36 C37 -176.3(12)
C95 N5 C92 C91 177.8(11)
Zn2 N5 C92 C91 11.0(17)
C95 N5 C92 C93 -1.1(13)
Zn2 N5 C92 C93 -167.9(8)
C129 C105 C106 C107 -2.0(17)
C104 C105 C106 C107 -177.1(11)
N2 C26 C25 C33 -26.4(16)
C27 C26 C25 C33 152.9(12)
N2 C26 C25 C24 154.4(11)
C27 C26 C25 C24 -26.3(17)
N3 C59 C58 C57 141.6(11)
C60 C59 C58 C57 -36.7(17)
N3 C59 C58 C66 -36.2(15)
C60 C59 C58 C66 145.6(12)
N6 C71 C72 C96 31.4(16)
C70 C71 C72 C96 -148.9(12)
N6 C71 C72 C73 -145.7(10)
C70 C71 C72 C73 34.0(18)
C35 C36 C37 C38 -2.3(14)
N4 C38 C37 C36 2.6(14)
C39 C38 C37 C36 -176.5(11)
C7 C6 C30 C31 1.3(16)
C5 C6 C30 C31 179.7(10)
C59 N3 C62 C34 177.5(11)
Zn1 N3 C62 C34 20.1(15)
C59 N3 C62 C61 -0.5(12)
Zn1 N3 C62 C61 -157.9(8)
C21 O6 C22 C23 -171.0(13)
C21 O6 C22 C32 10.9(19)
C6 C30 C31 C9 -1.8(18)
C26 N2 C29 C1 174.9(11)
Zn1 N2 C29 C1 9.2(15)
C26 N2 C29 C28 -1.2(12)
Zn1 N2 C29 C28 -166.9(8)
C63 C39 C40 C41 0.4(17)
C38 C39 C40 C41 -179.0(11)
C30 C6 C7 C8 -1.0(17)
C5 C6 C7 C8 -179.4(11)
C73 C72 C96 C97 1.2(16)
C71 C72 C96 C97 -176.0(10)
C24 C25 C33 C32 -1.8(16)
C26 C25 C33 C32 178.9(10)
C72 C96 C97 C75 0.9(17)
O13 C75 C97 C96 179.2(10)
C74 C75 C97 C96 -2.4(16)
N1 C5 C4 C3 2.1(13)
C6 C5 C4 C3 -175.8(10)
C25 C33 C32 C22 -0.4(17)
O6 C22 C32 C33 -179.9(11)
C23 C22 C32 C33 2.0(18)
C71 N6 C68 C67 -173.8(11)
Zn2 N6 C68 C67 -12.5(15)
C71 N6 C68 C69 1.8(12)
Zn2 N6 C68 C69 163.1(8)
C87 O18 C88 C89 18(2)
C87 O18 C88 C98 -164.0(12)
C125 N8 C128 C100 -169.6(12)
Zn2 N8 C128 C100 -6.7(16)
C125 N8 C128 C127 1.0(13)
Zn2 N8 C128 C127 163.9(8)
C43 O12 C42 C41 178.7(10)
C43 O12 C42 C64 -3.6(18)
C39 C63 C64 C42 1.7(19)
O12 C42 C64 C63 -179.3(12)
C41 C42 C64 C63 -2(2)
C98 C99 C91 C90 -0.9(17)
C98 C99 C91 C92 -176.4(11)
N5 C92 C91 C99 32.1(18)
C93 C92 C91 C99 -149.2(12)
N5 C92 C91 C90 -143.1(11)
C93 C92 C91 C90 35.6(18)
N3 C59 C60 C61 2.4(14)
C58 C59 C60 C61 -179.2(11)
C5 N1 C2 C3 -0.9(12)
Zn1 N1 C2 C3 -165.4(7)
C5 N1 C2 C1 -179.7(11)
Zn1 N1 C2 C1 15.8(15)
O13 C75 C74 C73 -179.7(11)
C97 C75 C74 C73 1.7(17)
C101 N7 C104 C103 1.5(12)
Zn2 N7 C104 C103 -163.7(8)
C101 N7 C104 C105 -178.0(10)
Zn2 N7 C104 C105 16.8(16)
C106 C105 C104 N7 -143.9(11)
C129 C105 C104 N7 41.1(16)
C106 C105 C104 C103 36.7(18)
C129 C105 C104 C103 -138.3(13)
C10 O1 C9 C8 -9(2)
C10 O1 C9 C31 173.2(12)
C30 C31 C9 C8 1.8(18)
C30 C31 C9 O1 180.0(11)
C91 C99 C98 C88 3.8(18)
O18 C88 C98 C99 177.6(11)
C89 C88 C98 C99 -4.5(19)
N2 C26 C27 C28 -0.2(15)
C25 C26 C27 C28 -179.6(11)
C124 C123 C122 C121 -2(2)
C122 C123 C124 C132 2.8(19)
C122 C123 C124 C125 -176.6(12)
C75 C74 C73 C72 0.4(18)
C96 C72 C73 C74 -1.8(16)
C71 C72 C73 C74 175.4(10)
N1 C2 C3 C4 2.2(13)
C1 C2 C3 C4 -179.0(11)
C5 C4 C3 C2 -2.6(13)
C33 C25 C24 C23 2.3(17)
C26 C25 C24 C23 -178.4(11)
C92 N5 C95 C67 -173.2(12)
Zn2 N5 C95 C67 -4.9(17)
C92 N5 C95 C94 1.8(13)
Zn2 N5 C95 C94 170.1(8)
C67 C95 C94 C93 173.4(13)
N5 C95 C94 C93 -1.8(15)
N8 C128 C100 C101 5(2)
C127 C128 C100 C101 -164.6(13)
C104 N7 C101 C100 -175.9(11)
Zn2 N7 C101 C100 -9.4(16)
C104 N7 C101 C102 -0.1(13)
Zn2 N7 C101 C102 166.4(8)
C128 C100 C101 N7 5(2)
C128 C100 C101 C102 -170.7(12)
C105 C106 C107 C108 1.0(19)
C54 O7 C55 C65 26(3)
C54 O7 C55 C56 -153.3(19)
N6 C71 C70 C69 0.3(15)
C72 C71 C70 C69 -179.4(12)
O1 C9 C8 C7 -179.4(12)
C31 C9 C8 C7 -1.4(18)
C6 C7 C8 C9 1.0(19)
C128 N8 C125 C126 -1.0(13)
Zn2 N8 C125 C126 -161.2(9)
C128 N8 C125 C124 178.6(11)
Zn2 N8 C125 C124 18.4(17)
C123 C124 C125 N8 33.7(18)
C132 C124 C125 N8 -145.7(12)
C123 C124 C125 C126 -146.8(13)
C132 C124 C125 C126 34(2)
C26 C27 C28 C29 -0.5(16)
C1 C29 C28 C27 -175.1(13)
N2 C29 C28 C27 1.1(15)
C39 C40 C41 C42 -0.4(19)
O12 C42 C41 C40 178.8(12)
C64 C42 C41 C40 1(2)
C95 C94 C93 C92 1.1(15)
N5 C92 C93 C94 0.0(15)
C91 C92 C93 C94 -178.9(12)
N8 C128 C127 C126 -0.6(17)
C100 C128 C127 C126 170.5(14)
N5 C95 C67 C68 4(2)
C94 C95 C67 C68 -169.8(12)
C69 C68 C67 C95 -169.0(13)
N6 C68 C67 C95 6(2)
C66 C58 C57 C56 3.2(17)
C59 C58 C57 C56 -174.7(11)
C106 C105 C129 C130 2.0(18)
C104 C105 C129 C130 177.4(12)
C58 C57 C56 C55 -1(2)
O7 C55 C56 C57 177.5(13)
C65 C55 C56 C57 -2(2)
C59 C60 C61 C62 -2.6(14)
N3 C62 C61 C60 2.0(14)
C34 C62 C61 C60 -176.0(12)
C42 O12 C43 C44 -171.0(11)
C75 O13 C76 C77 -106(3)
N3 C62 C34 C35 -10(2)
C61 C62 C34 C35 167.6(12)
N4 C35 C34 C62 -6(2)
C36 C35 C34 C62 171.4(12)
C57 C58 C66 C65 -2.6(17)
C59 C58 C66 C65 175.2(12)
C71 C70 C69 C68 0.8(16)
C67 C68 C69 C70 173.7(12)
N6 C68 C69 C70 -1.6(15)
O18 C88 C89 C90 -179.8(13)
C98 C88 C89 C90 3(2)
O6 C22 C23 C24 -179.8(12)
C32 C22 C23 C24 -2(2)
C25 C24 C23 C22 -1(2)
C58 C66 C65 C55 0(2)
O7 C55 C65 C66 -176.9(13)
C56 C55 C65 C66 3(2)
C88 C89 C90 C91 0(2)
C99 C91 C90 C89 -1.1(18)
C92 C91 C90 C89 174.5(12)
C106 C107 C108 C130 0(2)
C106 C107 C108 O24 176.6(10)
C109 O24 C108 C130 -106.4(17)
C109 O24 C108 C107 77.0(17)
N7 C101 C102 C103 -1.4(15)
C100 C101 C102 C103 174.5(12)
C22 O6 C21 C20 70.9(19)
C128 C127 C126 C125 0.0(19)
N8 C125 C126 C127 0.6(17)
C124 C125 C126 C127 -178.9(14)
C123 C124 C132 C131 -1(2)
C125 C124 C132 C131 178.7(14)
C120 O19 C121 C122 -160.2(11)
C120 O19 C121 C131 19(2)
C123 C122 C121 O19 178.2(13)
C123 C122 C121 C131 -1(2)
C45 O11 C44 C43 -177.2(13)
O12 C43 C44 O11 -177.7(10)
C107 C108 C130 C129 0(2)
O24 C108 C130 C129 -176.5(11)
C105 C129 C130 C108 -1(2)
N2 C29 C1 C2 -6(2)
C28 C29 C1 C2 169.7(13)
C3 C2 C1 C29 172.4(12)
N1 C2 C1 C29 -9(2)
C124 C132 C131 C121 -2(3)
O19 C121 C131 C132 -176.2(16)
C122 C121 C131 C132 3(3)
C80 O15 C79 C78 -179(2)
C101 C102 C103 C104 2.3(15)
N7 C104 C103 C102 -2.5(15)
C105 C104 C103 C102 177.0(12)
C88 O18 C87 C86 87(3)
C47 O10 C46 C45 174.5(17)
C9 O1 C10 C11 -73(2)
C18 O4 C17 C16 -166.4(17)
C44 O11 C45 C46 -173.0(16)
O10 C46 C45 O11 55(2)
C19 O5 C20 C21 -164.6(15)
O6 C21 C20 O5 77(2)
C17 O4 C18 C19 -179.7(17)
C79 O15 C80 C81 -173.9(18)
C12 O2 C11 C10 171.7(18)
O1 C10 C11 O2 -73(2)
C13 O3 C14 C15 -149(3)
C20 O5 C19 C18 -69(2)
O4 C18 C19 O5 83(2)
O4 C17 C16 C15 -138(3)
C84 O16 C83 C82 163.1(17)
O16 C83 C82 C81 -133(3)
C11 O2 C12 C13 -179(3)
C55 O7 C54 C53 135(4)
C14 O3 C13 C12 -76(4)
O2 C12 C13 O3 73(4)
C17 C16 C15 C14 179(2)
O3 C14 C15 C16 -141(3)
C46 O10 C47 C48 176.1(17)
C86 O17 C85 C84 -174(2)
C111 O23 C110 C109 -160(3)
O18 C87 C86 O17 53(4)
C85 O17 C86 C87 -164(3)
C77 O14 C78 C79 61(4)
O15 C79 C78 O14 -81(3)
C51 O9 C50 C49 164(3)
C83 O16 C84 C85 85(3)
O17 C85 C84 O16 -68(3)
C50 O9 C51 C52 -176(4)
C83 C82 C81 C80 -174(3)
O15 C80 C81 C82 11(4)
O10 C47 C48 C49 125(8)
C78 O14 C77 C76 151(4)
O13 C76 C77 O14 -29(7)
C113 O22 C112 C111 -68(8)
O7 C54 C53 O8 -179(2)
C52 O8 C53 C54 145(6)
C53 O8 C52 C51 161(7)
O9 C51 C52 O8 164(8)
C108 O24 C109 C110 80(3)
O23 C110 C109 O24 69(4)
O22 C112 C111 O23 -145(6)
C110 O23 C111 C112 -171(3)
C118 O20 C119 C120 -179.41(19)
O20 C119 C120 O19 67.1(13)
C121 O19 C120 C119 95.5(12)
C47 C48 C49 C50 -177(5)
O9 C50 C49 C48 -14(11)
C115 C114 C113 O22 -149(9)
C112 O22 C113 C114 118(8)
C116 O21 C117 C118 -152.50(2)
C119 O20 C118 C117 -165.5(11)
O21 C117 C118 O20 -61.0(8)
C113 C114 C115 C116 118(12)
C114 C115 C116 O21 -44(6)
C117 O21 C116 C115 142(3)
